data_7114721
loop_
_publ_author_name
'Chen, Hong-Ji'
'Mao, Zong-Wan'
'Gao, Song'
'Chen, Xiao-Ming'

_publ_section_title
;
 Ferrimagnetic-like ordering in a unique three-dimensional coordination
 polymer featuring mixed azide/carboxylate-bridged trinuclear manganese(II)
 clusters as subunits
;
_journal_coden_ASTM CHCOFS
_journal_issue 22
_journal_name_full
;
 Chemical Communications (Cambridge, United Kingdom)
;
_journal_page_first 2320
_journal_page_last 2321
_journal_paper_doi 10.1039/b106314f
_journal_year 2001
_chemical_formula_sum 'C24 H20 Mn3 N10 O10'
_chemical_formula_weight 773.32
_space_group_IT_number 2
_symmetry_cell_setting triclinic
_symmetry_space_group_name_Hall '-P 1'
_symmetry_space_group_name_H-M 'P -1'
_atom_sites_solution_hydrogens geom
_atom_sites_solution_primary direct
_atom_sites_solution_secondary difmap
_audit_creation_method SHELXL-97
_cell_angle_alpha 73.210(2)
_cell_angle_beta 74.5700(10)
_cell_angle_gamma 87.800(2)
_cell_formula_units_Z 1
_cell_length_a 6.771(2)
_cell_length_b 10.158(6)
_cell_length_c 11.635(4)
_cell_measurement_reflns_used 25
_cell_measurement_temperature 293(2)
_cell_measurement_theta_max 15
_cell_measurement_theta_min 6.5
_cell_volume 737.9(5)
_computing_cell_refinement 'SHELXTL-Plus (Sheldrick, 1990)'
_computing_data_collection 'SHELXTL-Plus (Sheldrick, 1990)'
_computing_data_reduction 'SHELXTL-Plus (Sheldrick, 1990)'
_computing_molecular_graphics 'XP Version 5.1 (Bruker AXS 1998)'
_computing_publication_material 'SHELXL-97 (Sheldrick, 1997)'
_computing_structure_refinement 'SHELXL-97 (Sheldrick, 1997)'
_computing_structure_solution 'SHELXS-90 (Sheldrick, 1990)'
_diffrn_ambient_temperature 293(2)
_diffrn_measured_fraction_theta_full 0.998
_diffrn_measured_fraction_theta_max 0.998
_diffrn_measurement_device_type 'Siemens R3m'
_diffrn_measurement_method '\w scan'
_diffrn_radiation_monochromator graphite
_diffrn_radiation_source 'fine-focus sealed tube'
_diffrn_radiation_type MoK\a
_diffrn_radiation_wavelength 0.71073
_diffrn_reflns_av_R_equivalents 0.0098
_diffrn_reflns_av_sigmaI/netI 0.0216
_diffrn_reflns_limit_h_max 8
_diffrn_reflns_limit_h_min 0
_diffrn_reflns_limit_k_max 13
_diffrn_reflns_limit_k_min -13
_diffrn_reflns_limit_l_max 15
_diffrn_reflns_limit_l_min -14
_diffrn_reflns_number 3566
_diffrn_reflns_theta_full 28.00
_diffrn_reflns_theta_max 28.00
_diffrn_reflns_theta_min 2.39
_diffrn_standards_decay_% <2
_diffrn_standards_interval_count 150
_diffrn_standards_number 2
_exptl_absorpt_coefficient_mu 1.338
_exptl_absorpt_correction_T_max 0.859
_exptl_absorpt_correction_T_min 0.746
_exptl_absorpt_correction_type psi-scan
_exptl_crystal_colour 'Light yellow '
_exptl_crystal_density_diffrn 1.740
_exptl_crystal_density_method 'not measured'
_exptl_crystal_description Prismic
_exptl_crystal_F_000 389
_exptl_crystal_size_max 0.36
_exptl_crystal_size_mid 0.32
_exptl_crystal_size_min 0.30
_refine_diff_density_max 0.365
_refine_diff_density_min -0.461
_refine_diff_density_rms 0.087
_refine_ls_extinction_coef 0.0098
_refine_ls_extinction_method SHELXL
_refine_ls_goodness_of_fit_ref 1.062
_refine_ls_hydrogen_treatment mixed
_refine_ls_matrix_type full
_refine_ls_number_parameters 214
_refine_ls_number_reflns 3553
_refine_ls_number_restraints 0
_refine_ls_restrained_S_all 1.062
_refine_ls_R_factor_all 0.0491
_refine_ls_R_factor_gt 0.0408
_refine_ls_shift/su_max 0.010
_refine_ls_shift/su_mean 0.001
_refine_ls_structure_factor_coef Fsqd
_refine_ls_weighting_details 'w=1/[\s^2^(Fo^2^)+(0.0745P)^2^+0.3134P] where P=(Fo^2^+2Fc^2^)/3'
_refine_ls_weighting_scheme calc
_refine_ls_wR_factor_gt 0.1106
_refine_ls_wR_factor_ref 0.1162
_reflns_number_gt 3041
_reflns_number_total 3553
_reflns_threshold_expression >2sigma(I)
_cod_data_source_file b106314f.txt
_cod_data_source_block mn
_cod_depositor_comments
;
The following automatic conversions were performed:

'_symmetry_cell_setting' value 'Triclinic' changed to 'triclinic'
according to
/usr/data/users/saulius/automatic-downloads/retrospective/RSC/lib/dictionaries/cif_core.dic
dictionary named 'cif_core.dic' version 2.4.2 from
2011-04-26.

'_exptl_absorpt_correction_type' value 'PSI-scan'
changed to 'psi-scan' according to
/usr/data/users/saulius/automatic-downloads/retrospective/RSC/lib/dictionaries/cif_core.dic
dictionary named 'cif_core.dic' version 2.4.2 from 2011-04-26.

Automatic conversion script
Id: cif_fix_values 2281 2013-09-26 08:29:07Z andrius 

The following automatic conversions were performed:

'_refine_ls_weighting_scheme' value 'calc
w=1/[\s^2^(Fo^2^)+(0.0745P)^2^+0.3134P] where P=(Fo^2^+2Fc^2^)/3' was
changed to 'calc'. New tag '_refine_ls_weighting_details' was
created. The value of the new tag was set to
'w=1/[\s^2^(Fo^2^)+(0.0745P)^2^+0.3134P] where P=(Fo^2^+2Fc^2^)/3'.

Automatic conversion script
Id: cif_fix_values 3143 2015-03-26 13:38:13Z robertas 
;
_cod_original_sg_symbol_H-M P-1
_cod_database_code 7114721

loop_
_symmetry_equiv_pos_as_xyz
'x, y, z'
'-x, -y, -z'

loop_
_atom_site_label
_atom_site_type_symbol
_atom_site_fract_x
_atom_site_fract_y
_atom_site_fract_z
_atom_site_U_iso_or_equiv
_atom_site_adp_type
_atom_site_occupancy
_atom_site_calc_flag
_atom_site_refinement_flags
Mn1 Mn 0.5000 0.0000 0.0000 0.02196(14) Uani 1 d S
Mn2 Mn 0.22860(5) -0.16444(3) -0.18069(3) 0.02399(12) Uani 1 d .
O1W O 0.0971(3) 0.04000(19) -0.19618(18) 0.0351(4) Uani 1 d .
H1WA H 0.1359 0.0770 -0.1486 0.080 Uiso 1 d R
H1WB H -0.0408 0.0259 -0.1755 0.080 Uiso 1 d R
N3 N 0.6915(3) 0.1747(2) 0.00415(19) 0.0290(4) Uani 1 d .
N4 N 0.7774(3) 0.2653(2) -0.08763(19) 0.0293(4) Uani 1 d .
N5 N 0.8615(5) 0.3516(3) -0.1742(2) 0.0497(7) Uani 1 d .
O1 O -0.0656(3) -0.27368(18) -0.07228(16) 0.0304(4) Uani 1 d .
O2 O -0.2454(3) -0.13580(17) 0.03355(17) 0.0308(4) Uani 1 d .
C1 C -0.1983(3) -0.2520(2) 0.0178(2) 0.0242(4) Uani 1 d .
C2 C -0.3055(4) -0.3782(2) 0.1200(2) 0.0275(5) Uani 1 d .
C3 C -0.2759(4) -0.5093(3) 0.1035(2) 0.0300(5) Uani 1 d .
H3B H -0.1955 -0.5162 0.0241 0.080 Uiso 1 d R
C4 C -0.4711(4) -0.6131(3) 0.3035(3) 0.0374(6) Uani 1 d .
H4A H -0.5312 -0.6950 0.3678 0.080 Uiso 1 d R
N1 N -0.3541(4) -0.6258(2) 0.1929(2) 0.0330(5) Uani 1 d .
C5 C -0.5087(5) -0.4877(3) 0.3274(3) 0.0397(6) Uani 1 d .
H5A H -0.5913 -0.4831 0.4071 0.080 Uiso 1 d R
C6 C -0.4237(4) -0.3681(3) 0.2346(3) 0.0365(6) Uani 1 d .
H6A H -0.4472 -0.2797 0.2490 0.080 Uiso 1 d R
O3 O 0.5155(3) -0.0657(2) -0.30060(16) 0.0349(4) Uani 1 d .
O4 O 0.6547(3) 0.04628(19) -0.19842(15) 0.0342(4) Uani 1 d .
C7 C 0.6373(4) 0.0220(2) -0.2956(2) 0.0238(4) Uani 1 d .
C8 C 0.7702(4) 0.1099(2) -0.4187(2) 0.0238(4) Uani 1 d .
C9 C 0.7686(4) 0.0852(2) -0.5303(2) 0.0258(5) Uani 1 d .
H9A H 0.6897 0.0066 -0.5262 0.080 Uiso 1 d R
C10 C 0.9858(4) 0.2741(3) -0.6475(2) 0.0370(6) Uani 1 d .
H10A H 1.0639 0.3305 -0.7271 0.080 Uiso 1 d R
N2 N 0.8712(3) 0.1654(2) -0.64352(19) 0.0295(4) Uani 1 d .
C11 C 0.9962(5) 0.3059(3) -0.5409(3) 0.0424(7) Uani 1 d .
H11A H 1.0763 0.3850 -0.5474 0.080 Uiso 1 d R
C12 C 0.8877(4) 0.2233(3) -0.4248(2) 0.0347(6) Uani 1 d .
H12A H 0.8936 0.2437 -0.3501 0.080 Uiso 1 d R

loop_
_atom_site_aniso_label
_atom_site_aniso_U_11
_atom_site_aniso_U_22
_atom_site_aniso_U_33
_atom_site_aniso_U_23
_atom_site_aniso_U_13
_atom_site_aniso_U_12
Mn1 0.0263(3) 0.0209(2) 0.0174(2) -0.00535(17) -0.00339(18) -0.00252(18)
Mn2 0.0299(2) 0.02152(19) 0.01864(19) -0.00473(13) -0.00347(14) -0.00539(14)
O1W 0.0373(10) 0.0295(9) 0.0430(11) -0.0141(8) -0.0144(8) 0.0025(8)
N3 0.0372(11) 0.0264(10) 0.0237(10) -0.0063(8) -0.0084(8) -0.0088(8)
N4 0.0342(11) 0.0289(10) 0.0264(10) -0.0069(8) -0.0113(9) -0.0042(9)
N5 0.0601(17) 0.0483(15) 0.0332(13) 0.0038(11) -0.0135(12) -0.0226(13)
O1 0.0332(9) 0.0270(9) 0.0267(8) -0.0072(7) -0.0002(7) -0.0067(7)
O2 0.0343(9) 0.0222(8) 0.0372(9) -0.0094(7) -0.0113(8) 0.0035(7)
C1 0.0225(10) 0.0253(11) 0.0270(11) -0.0098(9) -0.0078(9) -0.0017(8)
C2 0.0272(11) 0.0249(11) 0.0281(12) -0.0066(9) -0.0046(9) -0.0005(9)
C3 0.0331(13) 0.0248(11) 0.0290(12) -0.0084(9) -0.0016(10) -0.0036(9)
C4 0.0376(14) 0.0301(13) 0.0334(13) -0.0034(10) 0.0032(11) -0.0005(11)
N1 0.0372(12) 0.0226(10) 0.0335(11) -0.0065(8) -0.0012(9) -0.0025(8)
C5 0.0405(15) 0.0371(14) 0.0311(13) -0.0079(11) 0.0056(11) 0.0010(12)
C6 0.0377(14) 0.0314(13) 0.0342(13) -0.0117(11) 0.0035(11) -0.0009(11)
O3 0.0339(10) 0.0428(10) 0.0236(8) -0.0061(7) -0.0021(7) -0.0148(8)
O4 0.0437(11) 0.0386(10) 0.0182(8) -0.0090(7) -0.0023(7) -0.0090(8)
C7 0.0247(11) 0.0254(11) 0.0187(10) -0.0064(8) -0.0013(8) -0.0002(8)
C8 0.0238(10) 0.0278(11) 0.0179(10) -0.0049(8) -0.0037(8) -0.0009(9)
C9 0.0289(11) 0.0265(11) 0.0211(10) -0.0068(9) -0.0046(9) -0.0047(9)
C10 0.0403(14) 0.0421(15) 0.0232(12) -0.0068(10) 0.0004(10) -0.0169(12)
N2 0.0331(11) 0.0342(11) 0.0197(9) -0.0079(8) -0.0031(8) -0.0073(9)
C11 0.0478(17) 0.0449(16) 0.0315(14) -0.0096(12) -0.0031(12) -0.0256(13)
C12 0.0376(14) 0.0428(15) 0.0244(12) -0.0114(10) -0.0057(10) -0.0134(11)

loop_
_atom_type_symbol
_atom_type_description
_atom_type_scat_dispersion_real
_atom_type_scat_dispersion_imag
_atom_type_scat_source
C C 0.0033 0.0016 'International Tables Vol C Tables 4.2.6.8 and 6.1.1.4'
H H 0.0000 0.0000 'International Tables Vol C Tables 4.2.6.8 and 6.1.1.4'
N N 0.0061 0.0033 'International Tables Vol C Tables 4.2.6.8 and 6.1.1.4'
O O 0.0106 0.0060 'International Tables Vol C Tables 4.2.6.8 and 6.1.1.4'
Mn Mn 0.3368 0.7283 'International Tables Vol C Tables 4.2.6.8 and 6.1.1.4'

loop_
_geom_angle_atom_site_label_1
_geom_angle_atom_site_label_2
_geom_angle_atom_site_label_3
_geom_angle
_geom_angle_site_symmetry_1
_geom_angle_site_symmetry_3
O4 Mn1 O4 180.0 . 2_655
O4 Mn1 O2 93.01(7) . 2
O4 Mn1 O2 86.99(7) 2_655 2
O4 Mn1 O2 86.99(7) . 1_655
O4 Mn1 O2 93.01(7) 2_655 1_655
O2 Mn1 O2 180.0 2 1_655
O4 Mn1 N3 92.51(7) . 2_655
O4 Mn1 N3 87.49(7) 2_655 2_655
O2 Mn1 N3 87.78(8) 2 2_655
O2 Mn1 N3 92.22(8) 1_655 2_655
O4 Mn1 N3 87.49(7) . .
O4 Mn1 N3 92.51(7) 2_655 .
O2 Mn1 N3 92.22(8) 2 .
O2 Mn1 N3 87.78(8) 1_655 .
N3 Mn1 N3 180.0 2_655 .
O3 Mn2 O1 174.59(7) . .
O3 Mn2 O1W 89.11(8) . .
O1 Mn2 O1W 93.17(8) . .
O3 Mn2 N3 94.88(8) . 2_655
O1 Mn2 N3 89.88(7) . 2_655
O1W Mn2 N3 93.45(8) . 2_655
O3 Mn2 N1 89.84(8) . 2_545
O1 Mn2 N1 87.16(8) . 2_545
O1W Mn2 N1 171.22(8) . 2_545
N3 Mn2 N1 95.33(8) 2_655 2_545
O3 Mn2 N2 88.74(7) . 2_654
O1 Mn2 N2 86.45(7) . 2_654
O1W Mn2 N2 87.90(8) . 2_654
N3 Mn2 N2 176.15(7) 2_655 2_654
N1 Mn2 N2 83.36(8) 2_545 2_654
N4 N3 Mn2 116.69(16) . 2_655
N4 N3 Mn1 123.92(16) . .
Mn2 N3 Mn1 118.63(9) 2_655 .
N5 N4 N3 179.0(3) . .
C1 O1 Mn2 130.26(15) . .
C1 O2 Mn1 132.87(16) . 1_455
O1 C1 O2 126.0(2) . .
O1 C1 C2 116.7(2) . .
O2 C1 C2 117.2(2) . .
C6 C2 C3 118.2(2) . .
C6 C2 C1 121.4(2) . .
C3 C2 C1 120.3(2) . .
N1 C3 C2 123.4(2) . .
N1 C4 C5 123.0(2) . .
C3 N1 C4 117.3(2) . .
C3 N1 Mn2 121.12(17) . 2_545
C4 N1 Mn2 119.61(17) . 2_545
C4 C5 C6 119.0(2) . .
C2 C6 C5 119.1(2) . .
C7 O3 Mn2 134.36(16) . .
C7 O4 Mn1 140.63(17) . .
O4 C7 O3 126.2(2) . .
O4 C7 C8 116.9(2) . .
O3 C7 C8 116.8(2) . .
C9 C8 C12 118.0(2) . .
C9 C8 C7 120.7(2) . .
C12 C8 C7 121.2(2) . .
N2 C9 C8 123.8(2) . .
N2 C10 C11 122.6(2) . .
C9 N2 C10 117.4(2) . .
C9 N2 Mn2 120.25(16) . 2_654
C10 N2 Mn2 119.20(17) . 2_654
C10 C11 C12 119.5(2) . .
C11 C12 C8 118.8(2) . .

loop_
_geom_bond_atom_site_label_1
_geom_bond_atom_site_label_2
_geom_bond_distance
_geom_bond_site_symmetry_2
Mn1 O4 2.1844(18) .
Mn1 O4 2.1844(18) 2_655
Mn1 O2 2.2118(19) 2
Mn1 O2 2.2118(19) 1_655
Mn1 N3 2.257(2) 2_655
Mn1 N3 2.257(2) .
Mn2 O3 2.1504(18) .
Mn2 O1 2.1941(18) .
Mn2 O1W 2.206(2) .
Mn2 N3 2.233(2) 2_655
Mn2 N1 2.292(2) 2_545
Mn2 N2 2.321(2) 2_654
N3 N4 1.212(3) .
N3 Mn2 2.233(2) 2_655
N4 N5 1.153(3) .
O1 C1 1.253(3) .
O2 C1 1.263(3) .
O2 Mn1 2.2118(19) 1_455
C1 C2 1.522(3) .
C2 C6 1.391(4) .
C2 C3 1.399(3) .
C3 N1 1.345(3) .
C4 N1 1.358(3) .
C4 C5 1.381(4) .
N1 Mn2 2.292(2) 2_545
C5 C6 1.392(4) .
O3 C7 1.260(3) .
O4 C7 1.260(3) .
C7 C8 1.515(3) .
C8 C9 1.395(3) .
C8 C12 1.399(3) .
C9 N2 1.348(3) .
C10 N2 1.357(3) .
C10 C11 1.387(4) .
N2 Mn2 2.321(2) 2_654
C11 C12 1.391(4) .
